data_7033067
loop_
_publ_author_name
'Blom, Burgert'
'Klatt, G\"unter'
'Gallego, Daniel'
'Tan, Gengwen'
'Driess, Matthias'

_publ_section_title
;
 Unprecedented silicon(II)\\rightarrow calcium complexes with
 N-heterocyclic silylenes.
;
_journal_issue 2
_journal_name_full 'Dalton transactions (Cambridge, England : 2003)'
_journal_page_first 639
_journal_page_last 644
_journal_paper_doi 10.1039/c4dt03148b
_journal_volume 44
_journal_year 2015
_chemical_formula_sum 'C18 H29 Ca Cl N0 O2 Si0'
_chemical_formula_weight 352.94
_chemical_name_systematic
; 
 ? 
;
_space_group_IT_number 2
_symmetry_cell_setting triclinic
_symmetry_space_group_name_Hall '-P 1'
_symmetry_space_group_name_H-M 'P -1'
_atom_sites_solution_hydrogens geom
_atom_sites_solution_primary direct
_atom_sites_solution_secondary difmap
_audit_creation_method
;
CrysAlisPro, Agilent Technologies,
Version 1.171.37.31 (release 14-01-2014 CrysAlis171 .NET)
(compiled Jan 14 2014,18:38:05)
;
_cell_angle_alpha 80.412(6)
_cell_angle_beta 76.114(6)
_cell_angle_gamma 70.938(6)
_cell_formula_units_Z 4
_cell_length_a 9.0963(6)
_cell_length_b 13.5005(9)
_cell_length_c 17.6543(13)
_cell_measurement_reflns_used 4297
_cell_measurement_temperature 150(2)
_cell_measurement_theta_max 72.7300
_cell_measurement_theta_min 2.6000
_cell_volume 1980.1(3)
_computing_cell_refinement
;
CrysAlisPro, Agilent Technologies,
Version 1.171.37.31 (release 14-01-2014 CrysAlis171 .NET)
(compiled Jan 14 2014,18:38:05)
;
_computing_data_collection
;
CrysAlisPro, Agilent Technologies,
Version 1.171.37.31 (release 14-01-2014 CrysAlis171 .NET)
(compiled Jan 14 2014,18:38:05)
;
_computing_data_reduction
;
CrysAlisPro, Agilent Technologies,
Version 1.171.37.31 (release 14-01-2014 CrysAlis171 .NET)
(compiled Jan 14 2014,18:38:05)
;
_computing_molecular_graphics 'Bruker SHELXTL'
_computing_publication_material 'Bruker SHELXTL'
_computing_structure_refinement 'SHELXL-97 (Sheldrick, 1997)'
_computing_structure_solution 'SHELXS-97 (Sheldrick, 1990)'
_diffrn_ambient_temperature 150(2)
_diffrn_measured_fraction_theta_full 1.000
_diffrn_measured_fraction_theta_max 1.000
_diffrn_measurement_device_type 'SuperNova, Single source at offset, Atlas'
_diffrn_measurement_method /w
_diffrn_radiation_monochromator mirror
_diffrn_radiation_source 'SuperNova (Cu) X-ray Source'
_diffrn_radiation_type CuK\a
_diffrn_radiation_wavelength 1.54178
_diffrn_reflns_av_R_equivalents 0.0376
_diffrn_reflns_av_sigmaI/netI 0.0526
_diffrn_reflns_limit_h_max 10
_diffrn_reflns_limit_h_min -10
_diffrn_reflns_limit_k_max 16
_diffrn_reflns_limit_k_min -11
_diffrn_reflns_limit_l_max 20
_diffrn_reflns_limit_l_min -21
_diffrn_reflns_number 13210
_diffrn_reflns_theta_full 67.48
_diffrn_reflns_theta_max 67.48
_diffrn_reflns_theta_min 2.59
_exptl_absorpt_coefficient_mu 3.997
_exptl_absorpt_correction_T_max 0.7404
_exptl_absorpt_correction_T_min 0.5855
_exptl_absorpt_correction_type multi-scan
_exptl_absorpt_process_details
;
CrysAlisPro, Agilent Technologies,
Version 1.171.37.31 (release 14-01-2014 CrysAlis171 .NET)
(compiled Jan 14 2014,18:38:05)
Empirical absorption correction using spherical harmonics,
 implemented in SCALE3 ABSPACK scaling algorithm.
;
_exptl_crystal_colour colorless
_exptl_crystal_density_diffrn 1.184
_exptl_crystal_density_method 'not measured'
_exptl_crystal_description block
_exptl_crystal_F_000 760
_exptl_crystal_size_max 0.15
_exptl_crystal_size_mid 0.09
_exptl_crystal_size_min 0.08
_refine_diff_density_max 0.589
_refine_diff_density_min -0.371
_refine_diff_density_rms 0.067
_refine_ls_extinction_method none
_refine_ls_goodness_of_fit_ref 1.103
_refine_ls_hydrogen_treatment constr
_refine_ls_matrix_type full
_refine_ls_number_parameters 425
_refine_ls_number_reflns 7128
_refine_ls_number_restraints 70
_refine_ls_restrained_S_all 1.104
_refine_ls_R_factor_all 0.0653
_refine_ls_R_factor_gt 0.0504
_refine_ls_shift/su_max 0.029
_refine_ls_shift/su_mean 0.000
_refine_ls_structure_factor_coef Fsqd
_refine_ls_weighting_details 'calc w=1/[\s^2^(Fo^2^)+(0.0474P)^2^+2.1931P] where P=(Fo^2^+2Fc^2^)/3'
_refine_ls_weighting_scheme calc
_refine_ls_wR_factor_gt 0.1267
_refine_ls_wR_factor_ref 0.1379
_reflns_number_gt 5716
_reflns_number_total 7128
_reflns_threshold_expression >2sigma(I)
_cod_data_source_file c4dt03148b2.cif
_cod_data_source_block complex3
_cod_depositor_comments
;
The following automatic conversions were performed:

'_symmetry_cell_setting' value 'Triclinic' changed to 'triclinic'
according to
/usr/data/users/saulius/crontab/automatic-downloads/rss-feeds/RSC/lib/dictionaries/cif_core.dic
dictionary named 'cif_core.dic' version 2.4.2 from 2011-04-26.

Automatic conversion script
Id: cif_fix_values 2827 2014-09-09 07:05:25Z andrius 

 Adding full bibliography for 7033067--7033069.cif.
;
_cod_original_cell_volume 1980.1(2)
_cod_original_sg_symbol_H-M P-1
_cod_database_code 7033067

loop_
_symmetry_equiv_pos_as_xyz
'x, y, z'
'-x, -y, -z'

loop_
_atom_site_label
_atom_site_type_symbol
_atom_site_fract_x
_atom_site_fract_y
_atom_site_fract_z
_atom_site_U_iso_or_equiv
_atom_site_adp_type
_atom_site_occupancy
_atom_site_symmetry_multiplicity
_atom_site_calc_flag
_atom_site_refinement_flags
_atom_site_disorder_assembly
_atom_site_disorder_group
Cl2 Cl -0.15873(9) 0.95081(6) -0.00117(5) 0.03218(19) Uani 1 1 d . . .
Ca2 Ca 0.14224(8) 0.84742(5) 0.02338(4) 0.02565(16) Uani 1 1 d . . .
Cl1 Cl 0.34043(9) 0.45185(6) 0.50093(5) 0.03001(18) Uani 1 1 d . . .
Ca1 Ca 0.65991(8) 0.35760(5) 0.46240(4) 0.02599(16) Uani 1 1 d . . .
O1 O 0.6025(3) 0.20206(18) 0.53854(16) 0.0398(6) Uani 1 1 d . A .
O2 O 0.8472(3) 0.29478(19) 0.54824(13) 0.0341(5) Uani 1 1 d . . .
C1 C 0.6319(4) 0.3511(3) 0.31559(19) 0.0343(8) Uani 1 1 d . . .
C2 C 0.7243(4) 0.2481(3) 0.3379(2) 0.0338(8) Uani 1 1 d . . .
C3 C 0.8721(4) 0.2527(3) 0.3456(2) 0.0341(8) Uani 1 1 d . . .
C4 C 0.8716(4) 0.3592(3) 0.3287(2) 0.0355(8) Uani 1 1 d . . .
C5 C 0.7237(4) 0.4193(3) 0.31042(19) 0.0336(8) Uani 1 1 d . . .
C6 C 0.4684(5) 0.3795(4) 0.2986(2) 0.0485(10) Uani 1 1 d . . .
H6A H 0.4701 0.3377 0.2578 0.073 Uiso 1 1 calc R . .
H6B H 0.4335 0.4546 0.2804 0.073 Uiso 1 1 calc R . .
H6C H 0.3947 0.3648 0.3464 0.073 Uiso 1 1 calc R . .
C7 C 0.6750(6) 0.1493(3) 0.3469(3) 0.0516(11) Uani 1 1 d . . .
H7A H 0.7008 0.1219 0.2957 0.077 Uiso 1 1 calc R . .
H7B H 0.5605 0.1658 0.3673 0.077 Uiso 1 1 calc R . .
H7C H 0.7319 0.0961 0.3833 0.077 Uiso 1 1 calc R . .
C8 C 1.0128(5) 0.1603(3) 0.3610(3) 0.0514(11) Uani 1 1 d . . .
H8A H 0.9863 0.0947 0.3649 0.077 Uiso 1 1 calc R . .
H8B H 1.0399 0.1661 0.4103 0.077 Uiso 1 1 calc R . .
H8C H 1.1037 0.1603 0.3179 0.077 Uiso 1 1 calc R . .
C9 C 1.0086(5) 0.4007(4) 0.3259(2) 0.0540(11) Uani 1 1 d . . .
H9A H 1.0543 0.4190 0.2712 0.081 Uiso 1 1 calc R . .
H9B H 1.0899 0.3466 0.3502 0.081 Uiso 1 1 calc R . .
H9C H 0.9704 0.4636 0.3545 0.081 Uiso 1 1 calc R . .
C10 C 0.6754(6) 0.5365(3) 0.2875(2) 0.0522(11) Uani 1 1 d . . .
H10A H 0.6574 0.5738 0.3336 0.078 Uiso 1 1 calc R . .
H10B H 0.5775 0.5573 0.2670 0.078 Uiso 1 1 calc R . .
H10C H 0.7599 0.5545 0.2471 0.078 Uiso 1 1 calc R . .
C11 C 0.7183(5) 0.1012(3) 0.5530(3) 0.0439(9) Uani 1 1 d U . .
C12 C 0.6214(12) 0.0230(7) 0.5769(6) 0.0487(19) Uani 0.50 1 d PU A 1
H12A H 0.6716 -0.0396 0.6102 0.058 Uiso 0.50 1 calc PR A 1
H12B H 0.5992 0.0008 0.5311 0.058 Uiso 0.50 1 calc PR A 1
C13 C 0.4691(18) 0.1004(12) 0.6245(9) 0.062(3) Uani 0.50 1 d PU A 1
H13A H 0.3767 0.0733 0.6347 0.074 Uiso 0.50 1 calc PR A 1
H13B H 0.4885 0.1105 0.6752 0.074 Uiso 0.50 1 calc PR A 1
C12A C 0.6294(13) 0.0427(8) 0.6162(7) 0.062(2) Uani 0.50 1 d PU A 2
H12C H 0.6346 0.0570 0.6685 0.074 Uiso 0.50 1 calc PR A 2
H12D H 0.6729 -0.0340 0.6119 0.074 Uiso 0.50 1 calc PR A 2
C13A C 0.4500(18) 0.0861(12) 0.6023(10) 0.061(3) Uani 0.50 1 d PU A 2
H13C H 0.4338 0.0497 0.5622 0.074 Uiso 0.50 1 calc PR A 2
H13D H 0.3720 0.0807 0.6515 0.074 Uiso 0.50 1 calc PR A 2
C14 C 0.4439(6) 0.1959(4) 0.5746(4) 0.0800(17) Uani 1 1 d U . .
C15 C 1.0020(5) 0.3086(4) 0.5365(2) 0.0463(9) Uani 1 1 d . . .
H15A H 1.0052 0.3752 0.5037 0.056 Uiso 1 1 calc R . .
H15B H 1.0842 0.2495 0.5100 0.056 Uiso 1 1 calc R . .
C16 C 1.0303(4) 0.3112(3) 0.6169(2) 0.0395(8) Uani 1 1 d . . .
H16A H 1.1012 0.3541 0.6150 0.047 Uiso 1 1 calc R . .
H16B H 1.0759 0.2394 0.6413 0.047 Uiso 1 1 calc R . .
C17 C 0.8625(4) 0.3624(3) 0.6604(2) 0.0393(8) Uani 1 1 d . . .
H17A H 0.8531 0.3460 0.7179 0.047 Uiso 1 1 calc R . .
H17B H 0.8301 0.4398 0.6478 0.047 Uiso 1 1 calc R . .
C18 C 0.7662(5) 0.3129(3) 0.6298(2) 0.0402(8) Uani 1 1 d . . .
H18A H 0.7618 0.2455 0.6611 0.048 Uiso 1 1 calc R . .
H18B H 0.6565 0.3604 0.6318 0.048 Uiso 1 1 calc R . .
O3 O 0.3971(3) 0.82174(19) -0.06509(14) 0.0347(5) Uani 1 1 d . . .
O4 O 0.1455(3) 0.73354(18) -0.06951(14) 0.0340(5) Uani 1 1 d . . .
C19 C 0.1285(5) 0.6879(3) 0.1343(2) 0.0359(8) Uani 1 1 d . . .
C20 C 0.2819(4) 0.6963(3) 0.1268(2) 0.0349(8) Uani 1 1 d . . .
C21 C 0.2647(4) 0.7930(3) 0.1543(2) 0.0353(8) Uani 1 1 d . . .
C22 C 0.1016(4) 0.8429(3) 0.17912(19) 0.0335(8) Uani 1 1 d . . .
C23 C 0.0169(4) 0.7784(3) 0.1667(2) 0.0340(8) Uani 1 1 d . . .
C24 C 0.0868(7) 0.5946(4) 0.1203(3) 0.0642(14) Uani 1 1 d . . .
H24A H 0.1841 0.5401 0.1003 0.096 Uiso 1 1 calc R . .
H24B H 0.0178 0.6162 0.0818 0.096 Uiso 1 1 calc R . .
H24C H 0.0313 0.5666 0.1697 0.096 Uiso 1 1 calc R . .
C25 C 0.4366(5) 0.6141(4) 0.1005(3) 0.0599(13) Uani 1 1 d . . .
H25A H 0.4167 0.5472 0.0998 0.090 Uiso 1 1 calc R . .
H25B H 0.5074 0.6050 0.1368 0.090 Uiso 1 1 calc R . .
H25C H 0.4864 0.6367 0.0477 0.090 Uiso 1 1 calc R . .
C26 C 0.3972(6) 0.8323(5) 0.1622(3) 0.0691(15) Uani 1 1 d . . .
H26A H 0.4099 0.8881 0.1201 0.104 Uiso 1 1 calc R . .
H26B H 0.4962 0.7741 0.1584 0.104 Uiso 1 1 calc R . .
H26C H 0.3715 0.8604 0.2131 0.104 Uiso 1 1 calc R . .
C27 C 0.0326(7) 0.9444(3) 0.2174(2) 0.0600(13) Uani 1 1 d . . .
H27A H 0.0564 0.9326 0.2700 0.090 Uiso 1 1 calc R . .
H27B H -0.0827 0.9689 0.2213 0.090 Uiso 1 1 calc R . .
H27C H 0.0791 0.9977 0.1859 0.090 Uiso 1 1 calc R . .
C28 C -0.1601(5) 0.7973(4) 0.1894(3) 0.0591(12) Uani 1 1 d . . .
H28A H -0.1992 0.7869 0.1451 0.089 Uiso 1 1 calc R . .
H28B H -0.2122 0.8696 0.2035 0.089 Uiso 1 1 calc R . .
H28C H -0.1840 0.7478 0.2343 0.089 Uiso 1 1 calc R . .
C29 C 0.5359(5) 0.8421(4) -0.0533(3) 0.0505(10) Uani 1 1 d . . .
H29A H 0.5983 0.7817 -0.0225 0.061 Uiso 1 1 calc R . .
H29B H 0.5057 0.9060 -0.0256 0.061 Uiso 1 1 calc R . .
C30 C 0.6301(5) 0.8580(4) -0.1361(3) 0.0623(13) Uani 1 1 d . . .
H30A H 0.6992 0.9021 -0.1378 0.075 Uiso 1 1 calc R . .
H30B H 0.6960 0.7898 -0.1562 0.075 Uiso 1 1 calc R . .
C31 C 0.5032(6) 0.9123(4) -0.1809(3) 0.0589(12) Uani 1 1 d . . .
H31A H 0.5416 0.9022 -0.2373 0.071 Uiso 1 1 calc R . .
H31B H 0.4637 0.9887 -0.1748 0.071 Uiso 1 1 calc R . .
C32 C 0.3753(5) 0.8601(3) -0.1449(2) 0.0439(9) Uani 1 1 d . . .
H32A H 0.2687 0.9113 -0.1449 0.053 Uiso 1 1 calc R . .
H32B H 0.3867 0.8010 -0.1746 0.053 Uiso 1 1 calc R . .
C33 C 0.2546(4) 0.6295(3) -0.0787(2) 0.0384(8) Uani 1 1 d . . .
H33A H 0.3011 0.6010 -0.0314 0.046 Uiso 1 1 calc R . .
H33B H 0.3416 0.6306 -0.1246 0.046 Uiso 1 1 calc R . .
C34 C 0.1566(5) 0.5629(3) -0.0907(2) 0.0432(9) Uani 1 1 d . . .
H34A H 0.2137 0.5182 -0.1341 0.052 Uiso 1 1 calc R . .
H34B H 0.1323 0.5173 -0.0424 0.052 Uiso 1 1 calc R . .
C35 C 0.0058(5) 0.6428(3) -0.1105(3) 0.0478(10) Uani 1 1 d . . .
H35A H -0.0175 0.6274 -0.1585 0.057 Uiso 1 1 calc R . .
H35B H -0.0859 0.6433 -0.0668 0.057 Uiso 1 1 calc R . .
C36 C 0.0420(5) 0.7467(3) -0.1233(2) 0.0427(9) Uani 1 1 d . . .
H36A H 0.0958 0.7600 -0.1781 0.051 Uiso 1 1 calc R . .
H36B H -0.0562 0.8058 -0.1109 0.051 Uiso 1 1 calc R . .

loop_
_atom_site_aniso_label
_atom_site_aniso_U_11
_atom_site_aniso_U_22
_atom_site_aniso_U_33
_atom_site_aniso_U_23
_atom_site_aniso_U_13
_atom_site_aniso_U_12
Cl2 0.0311(4) 0.0246(4) 0.0429(5) -0.0050(3) -0.0116(3) -0.0073(3)
Ca2 0.0291(3) 0.0216(3) 0.0263(3) -0.0046(2) -0.0065(3) -0.0060(2)
Cl1 0.0307(4) 0.0263(4) 0.0330(4) -0.0070(3) -0.0040(3) -0.0082(3)
Ca1 0.0284(3) 0.0236(3) 0.0250(3) -0.0053(2) -0.0030(3) -0.0067(3)
O1 0.0331(13) 0.0267(12) 0.0560(17) 0.0037(11) -0.0065(12) -0.0097(10)
O2 0.0345(13) 0.0376(13) 0.0303(13) -0.0043(10) -0.0058(10) -0.0110(10)
C1 0.0354(19) 0.0416(19) 0.0250(17) -0.0146(14) -0.0019(14) -0.0078(15)
C2 0.040(2) 0.0342(18) 0.0290(17) -0.0132(13) -0.0023(15) -0.0112(15)
C3 0.0323(18) 0.0342(18) 0.0297(18) -0.0121(14) -0.0012(14) -0.0008(14)
C4 0.037(2) 0.043(2) 0.0284(18) -0.0115(14) 0.0023(15) -0.0165(16)
C5 0.044(2) 0.0329(17) 0.0224(16) -0.0083(13) -0.0018(14) -0.0093(15)
C6 0.040(2) 0.066(3) 0.038(2) -0.0170(18) -0.0084(17) -0.0065(19)
C7 0.074(3) 0.044(2) 0.048(2) -0.0160(18) -0.008(2) -0.029(2)
C8 0.043(2) 0.051(2) 0.048(2) -0.0165(19) -0.0073(19) 0.0075(19)
C9 0.059(3) 0.080(3) 0.036(2) -0.010(2) -0.0001(19) -0.043(2)
C10 0.084(3) 0.036(2) 0.029(2) -0.0017(15) -0.007(2) -0.013(2)
C11 0.041(2) 0.0250(17) 0.061(2) 0.0008(15) -0.0116(18) -0.0042(15)
C12 0.045(3) 0.029(3) 0.070(5) 0.001(3) -0.010(4) -0.012(3)
C13 0.043(4) 0.047(4) 0.085(6) 0.008(4) -0.001(4) -0.016(4)
C12A 0.051(4) 0.041(4) 0.078(5) 0.016(4) -0.004(4) -0.010(3)
C13A 0.044(4) 0.037(4) 0.098(6) 0.005(4) 0.001(4) -0.021(3)
C14 0.042(2) 0.046(2) 0.130(4) 0.024(3) 0.008(3) -0.018(2)
C15 0.031(2) 0.066(3) 0.039(2) -0.0073(18) -0.0029(16) -0.0132(18)
C16 0.0330(19) 0.044(2) 0.045(2) -0.0065(16) -0.0126(16) -0.0107(16)
C17 0.040(2) 0.043(2) 0.0327(19) -0.0068(15) -0.0084(16) -0.0063(16)
C18 0.040(2) 0.051(2) 0.0277(18) -0.0036(15) -0.0021(15) -0.0143(17)
O3 0.0333(13) 0.0380(13) 0.0323(13) -0.0061(10) -0.0048(10) -0.0100(10)
O4 0.0391(14) 0.0282(12) 0.0384(13) -0.0132(10) -0.0109(11) -0.0078(10)
C19 0.056(2) 0.0311(17) 0.0249(17) -0.0014(13) -0.0101(16) -0.0175(16)
C20 0.0368(19) 0.0319(17) 0.0266(17) 0.0004(13) -0.0070(14) 0.0012(15)
C21 0.041(2) 0.0408(19) 0.0299(18) -0.0017(14) -0.0122(15) -0.0164(16)
C22 0.044(2) 0.0284(17) 0.0268(17) -0.0059(13) -0.0066(15) -0.0082(15)
C23 0.0356(19) 0.0391(19) 0.0270(17) 0.0015(14) -0.0069(14) -0.0126(15)
C24 0.119(5) 0.053(3) 0.037(2) 0.0003(19) -0.011(3) -0.053(3)
C25 0.056(3) 0.055(3) 0.044(2) -0.0030(19) -0.012(2) 0.017(2)
C26 0.074(3) 0.108(4) 0.049(3) 0.004(3) -0.026(2) -0.056(3)
C27 0.097(4) 0.033(2) 0.040(2) -0.0137(17) -0.007(2) -0.007(2)
C28 0.039(2) 0.087(3) 0.045(2) 0.012(2) -0.0065(19) -0.020(2)
C29 0.038(2) 0.065(3) 0.051(3) -0.004(2) -0.0144(19) -0.016(2)
C30 0.043(3) 0.071(3) 0.070(3) 0.007(2) -0.011(2) -0.021(2)
C31 0.060(3) 0.071(3) 0.056(3) 0.012(2) -0.015(2) -0.039(3)
C32 0.047(2) 0.055(2) 0.036(2) -0.0051(17) -0.0111(17) -0.0227(19)
C33 0.036(2) 0.0312(18) 0.043(2) -0.0116(15) -0.0023(16) -0.0040(15)
C34 0.058(3) 0.0316(18) 0.041(2) -0.0132(15) -0.0092(18) -0.0102(17)
C35 0.056(3) 0.044(2) 0.052(2) -0.0131(18) -0.016(2) -0.0190(19)
C36 0.052(2) 0.0362(19) 0.045(2) -0.0116(16) -0.0196(18) -0.0096(17)

loop_
_atom_type_symbol
_atom_type_description
_atom_type_scat_dispersion_real
_atom_type_scat_dispersion_imag
_atom_type_scat_source
C C 0.0181 0.0091 'International Tables Vol C Tables 4.2.6.8 and 6.1.1.4'
H H 0.0000 0.0000 'International Tables Vol C Tables 4.2.6.8 and 6.1.1.4'
N N 0.0311 0.0180 'International Tables Vol C Tables 4.2.6.8 and 6.1.1.4'
Si Si 0.2541 0.3302 'International Tables Vol C Tables 4.2.6.8 and 6.1.1.4'
Cl Cl 0.3639 0.7018 'International Tables Vol C Tables 4.2.6.8 and 6.1.1.4'
Ca Ca 0.3641 1.2855 'International Tables Vol C Tables 4.2.6.8 and 6.1.1.4'
O O 0.0492 0.0322 'International Tables Vol C Tables 4.2.6.8 and 6.1.1.4'

loop_
_geom_angle_atom_site_label_1
_geom_angle_atom_site_label_2
_geom_angle_atom_site_label_3
_geom_angle
_geom_angle_site_symmetry_1
_geom_angle_site_symmetry_3
Ca2 Cl2 Ca2 98.82(3) 2_575 .
O4 Ca2 O3 74.44(8) . .
O4 Ca2 C23 109.17(10) . .
O3 Ca2 C23 139.75(10) . .
O4 Ca2 C19 87.45(9) . .
O3 Ca2 C19 114.05(11) . .
C23 Ca2 C19 30.69(11) . .
O4 Ca2 C22 137.41(10) . .
O3 Ca2 C22 123.86(10) . .
C23 Ca2 C22 30.59(11) . .
C19 Ca2 C22 50.40(10) . .
O4 Ca2 C21 127.99(10) . .
O3 Ca2 C21 94.66(10) . .
C23 Ca2 C21 50.42(11) . .
C19 Ca2 C21 50.28(11) . .
C22 Ca2 C21 30.37(11) . .
O4 Ca2 C20 97.70(10) . .
O3 Ca2 C20 89.32(10) . .
C23 Ca2 C20 50.51(11) . .
C19 Ca2 C20 30.41(11) . .
C22 Ca2 C20 50.30(10) . .
C21 Ca2 C20 30.45(11) . .
O4 Ca2 Cl2 130.53(7) . 2_575
O3 Ca2 Cl2 80.42(6) . 2_575
C23 Ca2 Cl2 117.42(8) . 2_575
C19 Ca2 Cl2 141.98(8) . 2_575
C22 Ca2 Cl2 91.91(8) . 2_575
C21 Ca2 Cl2 95.53(8) . 2_575
C20 Ca2 Cl2 124.15(9) . 2_575
O4 Ca2 Cl2 84.15(6) . .
O3 Ca2 Cl2 130.92(6) . .
C23 Ca2 Cl2 88.82(8) . .
C19 Ca2 Cl2 108.38(9) . .
C22 Ca2 Cl2 101.83(8) . .
C21 Ca2 Cl2 132.19(9) . .
C20 Ca2 Cl2 137.75(8) . .
Cl2 Ca2 Cl2 81.18(3) 2_575 .
O4 Ca2 C32 63.56(9) . .
O3 Ca2 C32 25.06(9) . .
C23 Ca2 C32 162.04(11) . .
C19 Ca2 C32 131.79(11) . .
C22 Ca2 C32 147.16(11) . .
C21 Ca2 C32 119.42(11) . .
C20 Ca2 C32 112.53(11) . .
Cl2 Ca2 C32 75.71(8) 2_575 .
Cl2 Ca2 C32 106.01(8) . .
O4 Ca2 Ca2 111.12(6) . 2_575
O3 Ca2 Ca2 108.79(6) . 2_575
C23 Ca2 Ca2 106.83(8) . 2_575
C19 Ca2 Ca2 136.55(9) . 2_575
C22 Ca2 Ca2 99.03(8) . 2_575
C21 Ca2 Ca2 120.39(8) . 2_575
C20 Ca2 Ca2 148.99(8) . 2_575
Cl2 Ca2 Ca2 40.63(2) 2_575 2_575
Cl2 Ca2 Ca2 40.55(2) . 2_575
C32 Ca2 Ca2 91.11(8) . 2_575
Ca1 Cl1 Ca1 99.62(3) . 2_666
O2 Ca1 O1 74.71(9) . .
O2 Ca1 C5 126.26(10) . .
O1 Ca1 C5 134.72(10) . .
O2 Ca1 C4 96.84(10) . .
O1 Ca1 C4 125.84(10) . .
C5 Ca1 C4 30.65(11) . .
O2 Ca1 C1 141.84(10) . .
O1 Ca1 C1 106.42(10) . .
C5 Ca1 C1 30.66(11) . .
C4 Ca1 C1 50.60(11) . .
O2 Ca1 C3 91.46(10) . .
O1 Ca1 C3 95.27(10) . .
C5 Ca1 C3 50.56(11) . .
C4 Ca1 C3 30.68(11) . .
C1 Ca1 C3 50.42(11) . .
O2 Ca1 C2 115.71(10) . .
O1 Ca1 C2 84.77(10) . .
C5 Ca1 C2 50.45(10) . .
C4 Ca1 C2 50.35(11) . .
C1 Ca1 C2 30.57(11) . .
C3 Ca1 C2 30.24(11) . .
O2 Ca1 Cl1 127.97(6) . .
O1 Ca1 Cl1 85.16(6) . .
C5 Ca1 Cl1 102.02(8) . .
C4 Ca1 Cl1 132.65(9) . .
C1 Ca1 Cl1 89.61(8) . .
C3 Ca1 Cl1 138.54(8) . .
C2 Ca1 Cl1 109.35(8) . .
O2 Ca1 Cl1 80.91(6) . 2_666
O1 Ca1 Cl1 134.49(7) . 2_666
C5 Ca1 Cl1 90.60(8) . 2_666
C4 Ca1 Cl1 94.44(8) . 2_666
C1 Ca1 Cl1 116.31(8) . 2_666
C3 Ca1 Cl1 123.50(8) . 2_666
C2 Ca1 Cl1 140.72(8) . 2_666
Cl1 Ca1 Cl1 80.38(3) . 2_666
O2 Ca1 C18 25.27(9) . .
O1 Ca1 C18 67.98(10) . .
C5 Ca1 C18 147.75(11) . .
C4 Ca1 C18 121.01(11) . .
C1 Ca1 C18 165.69(10) . .
C3 Ca1 C18 115.89(10) . .
C2 Ca1 C18 135.63(11) . .
Cl1 Ca1 C18 102.70(7) . .
Cl1 Ca1 C18 73.55(7) 2_666 .
O2 Ca1 Ca1 107.28(6) . 2_666
O1 Ca1 Ca1 113.94(7) . 2_666
C5 Ca1 Ca1 98.20(8) . 2_666
C4 Ca1 Ca1 119.49(8) . 2_666
C1 Ca1 Ca1 106.68(8) . 2_666
C3 Ca1 Ca1 148.35(8) . 2_666
C2 Ca1 Ca1 136.45(8) . 2_666
Cl1 Ca1 Ca1 40.405(19) . 2_666
Cl1 Ca1 Ca1 39.97(2) 2_666 2_666
C18 Ca1 Ca1 87.54(7) . 2_666
C11 O1 C14 109.5(3) . .
C11 O1 Ca1 126.0(2) . .
C14 O1 Ca1 124.4(2) . .
C15 O2 C18 108.2(3) . .
C15 O2 Ca1 128.2(2) . .
C18 O2 Ca1 110.5(2) . .
C5 C1 C2 107.4(3) . .
C5 C1 C6 127.3(3) . .
C2 C1 C6 125.3(3) . .
C5 C1 Ca1 73.61(19) . .
C2 C1 Ca1 75.14(19) . .
C6 C1 Ca1 118.4(2) . .
C3 C2 C1 108.5(3) . .
C3 C2 C7 126.0(4) . .
C1 C2 C7 125.4(4) . .
C3 C2 Ca1 74.88(19) . .
C1 C2 Ca1 74.29(18) . .
C7 C2 Ca1 119.9(2) . .
C2 C3 C4 107.7(3) . .
C2 C3 C8 126.5(4) . .
C4 C3 C8 125.5(4) . .
C2 C3 Ca1 74.88(19) . .
C4 C3 Ca1 73.61(19) . .
C8 C3 Ca1 122.0(2) . .
C5 C4 C3 108.0(3) . .
C5 C4 C9 125.6(4) . .
C3 C4 C9 126.3(4) . .
C5 C4 Ca1 74.25(19) . .
C3 C4 Ca1 75.72(19) . .
C9 C4 Ca1 118.7(2) . .
C4 C5 C1 108.4(3) . .
C4 C5 C10 125.0(4) . .
C1 C5 C10 126.6(4) . .
C4 C5 Ca1 75.1(2) . .
C1 C5 Ca1 75.73(19) . .
C10 C5 Ca1 116.5(2) . .
O1 C11 C12A 104.5(5) . .
O1 C11 C12 104.5(4) . .
C12A C11 C12 31.1(5) . .
C11 C12 C13 96.1(8) . .
C14 C13 C12 103.8(11) . .
C11 C12A C13A 104.6(9) . .
C14 C13A C12A 98.9(9) . .
C13 C14 O1 104.6(7) . .
C13 C14 C13A 21.8(9) . .
O1 C14 C13A 109.9(7) . .
O2 C15 C16 106.4(3) . .
C15 C16 C17 101.5(3) . .
C18 C17 C16 102.2(3) . .
O2 C18 C17 105.7(3) . .
O2 C18 Ca1 44.26(14) . .
C17 C18 Ca1 130.0(2) . .
C29 O3 C32 109.2(3) . .
C29 O3 Ca2 127.6(2) . .
C32 O3 Ca2 110.2(2) . .
C33 O4 C36 104.3(3) . .
C33 O4 Ca2 124.6(2) . .
C36 O4 Ca2 131.0(2) . .
C20 C19 C23 108.4(3) . .
C20 C19 C24 127.1(4) . .
C23 C19 C24 124.2(4) . .
C20 C19 Ca2 75.85(19) . .
C23 C19 Ca2 74.29(19) . .
C24 C19 Ca2 121.6(2) . .
C19 C20 C21 107.6(3) . .
C19 C20 C25 126.5(4) . .
C21 C20 C25 125.8(4) . .
C19 C20 Ca2 73.74(19) . .
C21 C20 Ca2 74.57(19) . .
C25 C20 Ca2 121.1(2) . .
C22 C21 C20 108.1(3) . .
C22 C21 C26 125.4(4) . .
C20 C21 C26 126.4(4) . .
C22 C21 Ca2 74.2(2) . .
C20 C21 Ca2 74.97(19) . .
C26 C21 Ca2 120.6(3) . .
C21 C22 C23 108.3(3) . .
C21 C22 C27 125.1(4) . .
C23 C22 C27 126.6(4) . .
C21 C22 Ca2 75.4(2) . .
C23 C22 Ca2 74.12(19) . .
C27 C22 Ca2 119.7(2) . .
C22 C23 C19 107.7(3) . .
C22 C23 C28 126.6(4) . .
C19 C23 C28 125.5(4) . .
C22 C23 Ca2 75.3(2) . .
C19 C23 Ca2 75.0(2) . .
C28 C23 Ca2 119.3(2) . .
O3 C29 C30 104.2(3) . .
C31 C30 C29 102.4(4) . .
C30 C31 C32 103.6(4) . .
O3 C32 C31 105.8(3) . .
O3 C32 Ca2 44.78(15) . .
C31 C32 Ca2 136.0(3) . .
O4 C33 C34 105.5(3) . .
C35 C34 C33 104.4(3) . .
C36 C35 C34 103.9(3) . .
O4 C36 C35 103.5(3) . .

loop_
_geom_bond_atom_site_label_1
_geom_bond_atom_site_label_2
_geom_bond_distance
_geom_bond_site_symmetry_2
Cl2 Ca2 2.7348(10) 2_575
Cl2 Ca2 2.7391(10) .
Ca2 O4 2.417(2) .
Ca2 O3 2.419(2) .
Ca2 C23 2.663(3) .
Ca2 C19 2.672(3) .
Ca2 C22 2.678(3) .
Ca2 C21 2.694(3) .
Ca2 C20 2.699(3) .
Ca2 Cl2 2.7348(10) 2_575
Ca2 C32 3.224(4) .
Ca2 Ca2 4.1569(12) 2_575
Cl1 Ca1 2.7297(10) .
Cl1 Ca1 2.7541(10) 2_666
Ca1 O2 2.405(2) .
Ca1 O1 2.435(2) .
Ca1 C5 2.656(3) .
Ca1 C4 2.667(3) .
Ca1 C1 2.683(3) .
Ca1 C3 2.694(3) .
Ca1 C2 2.694(3) .
Ca1 Cl1 2.7541(10) 2_666
Ca1 C18 3.229(4) .
Ca1 Ca1 4.1892(12) 2_666
O1 C11 1.451(4) .
O1 C14 1.454(5) .
O2 C15 1.442(4) .
O2 C18 1.471(4) .
C1 C5 1.412(5) .
C1 C2 1.417(5) .
C1 C6 1.501(5) .
C2 C3 1.405(5) .
C2 C7 1.514(5) .
C3 C4 1.418(5) .
C3 C8 1.510(5) .
C4 C5 1.407(5) .
C4 C9 1.513(5) .
C5 C10 1.509(5) .
C11 C12A 1.487(11) .
C11 C12 1.533(10) .
C12 C13 1.584(19) .
C13 C14 1.420(17) .
C12A C13A 1.61(2) .
C13A C14 1.468(16) .
C15 C16 1.511(5) .
C16 C17 1.524(5) .
C17 C18 1.496(5) .
O3 C29 1.444(5) .
O3 C32 1.455(4) .
O4 C33 1.440(4) .
O4 C36 1.443(4) .
C19 C20 1.409(5) .
C19 C23 1.412(5) .
C19 C24 1.501(5) .
C20 C21 1.416(5) .
C20 C25 1.505(5) .
C21 C22 1.407(5) .
C21 C26 1.509(5) .
C22 C23 1.409(5) .
C22 C27 1.507(5) .
C23 C28 1.508(5) .
C29 C30 1.527(6) .
C30 C31 1.479(6) .
C31 C32 1.512(5) .
C33 C34 1.524(5) .
C34 C35 1.518(6) .
C35 C36 1.512(5) .
